data_1534063
loop_
_publ_author_name
'Llanos, J.'
'Mujica, C.'
'Sanchez, V.'
'Schnelle, W.'
'Cardoso-Gil, R.'

_publ_section_title
;
 Sm Cu S2: crystal structure refinement, electrical, optical and magnetic
 properties
;
_journal_name_full 'Journal of Solid State Chemistry'
_journal_page_first 1388
_journal_page_last 1392
_journal_volume 177
_journal_year 2004
_chemical_formula_sum 'Cu S2 Sm'
_chemical_name_systematic 'Sm (Cu S2)'
_space_group_IT_number 14
_symmetry_space_group_name_Hall '-P 2ybc'
_symmetry_space_group_name_H-M 'P 1 21/c 1'
_cell_angle_alpha 90
_cell_angle_beta 98.353
_cell_angle_gamma 90
_cell_formula_units_Z 4
_cell_length_a 6.4715
_cell_length_b 7.1082
_cell_length_c 6.7796
_cell_volume 308.558
_citation_journal_id_ASTM JSSCBI
_cod_data_source_file Llanos_JSSCBI_2004_1658.cif
_cod_data_source_block Cu1S2Sm1
_cod_original_cell_volume 308.5581
_cod_original_formula_sum 'Cu1 S2 Sm1'
_cod_database_code 1534063

loop_
_symmetry_equiv_pos_as_xyz
x,y,z
-x,y+1/2,-z+1/2
-x,-y,-z
x,-y-1/2,z-1/2

loop_
_atom_site_label
_atom_site_type_symbol
_atom_site_fract_x
_atom_site_fract_y
_atom_site_fract_z
_atom_site_occupancy
_atom_site_U_iso_or_equiv
S1 S-2 0.57828 0.27193 0.0003 1 0.0
Sm1 Sm+3 0.30683 0.05142 0.19725 1 0.0
S2 S-2 0.08924 0.38443 0.28228 1 0.0
Cu1 Cu+1 0.08809 0.65574 0.06171 1 0.0
